data_7101444
loop_
_publ_author_name
'Shinobu Itoh'
'Takayuki Nagataki'
'Yoshimitsu Tachi'

_publ_section_title
;
Ni(II)(TPA) as an efficient catalyst for alkane
hydroxylation with m-CPBA
;
_journal_issue 38
_journal_name_full 'Chemical Communications'
_journal_paper_doi 10.1039/b608311k
_journal_year 2006
_chemical_formula_moiety 'C88 H82 B2 N8 Mn2 O4 '
_chemical_formula_sum 'C88 H82 B2 Mn2 N8 O4'
_chemical_formula_weight 1447.16
_space_group_IT_number 2
_space_group_name_Hall '-P 1'
_space_group_name_H-M_alt 'P -1'
_symmetry_cell_setting triclinic
_symmetry_Int_Tables_number 2
_symmetry_space_group_name_Hall '-P 1'
_symmetry_space_group_name_H-M 'P -1'
_cell_angle_alpha 105.04(2)
_cell_angle_beta 95.394(20)
_cell_angle_gamma 91.88(3)
_cell_formula_units_Z 1
_cell_length_a 10.865(7)
_cell_length_b 12.502(10)
_cell_length_c 14.047(8)
_cell_measurement_reflns_used 13396
_cell_measurement_temperature 173.1
_cell_measurement_theta_max 27.5
_cell_measurement_theta_min 3.0
_cell_volume 1831(2)
_computing_cell_refinement PROCESS-AUTO
_computing_data_collection PROCESS-AUTO
_computing_data_reduction CrystalStructure
_computing_molecular_graphics ORTEP3
_computing_publication_material 'CrystalStructure 3.7.0'
_computing_structure_refinement CRYSTALS
_computing_structure_solution SIR92
_diffrn_detector_area_resol_mean 10.00
_diffrn_measured_fraction_theta_full 0.988
_diffrn_measured_fraction_theta_max 0.988
_diffrn_measurement_device_type 'Rigaku RAXIS-RAPID'
_diffrn_measurement_method \w
_diffrn_radiation_type 'Mo K\a'
_diffrn_radiation_wavelength 0.71075
_diffrn_reflns_av_R_equivalents 0.037
_diffrn_reflns_limit_h_max 14
_diffrn_reflns_limit_h_min -14
_diffrn_reflns_limit_k_max 16
_diffrn_reflns_limit_k_min -16
_diffrn_reflns_limit_l_max 18
_diffrn_reflns_limit_l_min -17
_diffrn_reflns_number 18142
_diffrn_reflns_theta_full 27.48
_diffrn_reflns_theta_max 27.48
_exptl_absorpt_coefficient_mu 0.404
_exptl_absorpt_correction_T_max 0.934
_exptl_absorpt_correction_T_min 0.629
_exptl_absorpt_correction_type multi-scan
_exptl_absorpt_process_details
;
Higashi, T. (1995). Program for Absorption Correction.
Rigaku Corporation, Tokyo, Japan.
;
_exptl_crystal_colour colorless
_exptl_crystal_density_diffrn 1.312
_exptl_crystal_density_method 'not measured'
_exptl_crystal_description prism
_exptl_crystal_F_000 758.00
_exptl_crystal_size_max 0.38
_exptl_crystal_size_mid 0.35
_exptl_crystal_size_min 0.17
_refine_diff_density_max 1.31
_refine_diff_density_min -2.38
_refine_ls_extinction_method none
_refine_ls_goodness_of_fit_ref 1.011
_refine_ls_hydrogen_treatment refall
_refine_ls_number_parameters 510
_refine_ls_number_reflns 5998
_refine_ls_R_factor_gt 0.0324
_refine_ls_shift/su_max 0.0000
_refine_ls_structure_factor_coef F
_refine_ls_weighting_details 'w = 1/[0.0005Fo^2^ + 0.3000\s(Fo^2^)]'
_refine_ls_weighting_scheme calc
_refine_ls_wR_factor_ref 0.0408
_reflns_number_gt 4770
_reflns_number_total 8276
_reflns_threshold_expression F^2^>2.0\s(F^2^)
_cod_data_source_file b608311k.txt
_cod_original_formula_sum 'C88 H82 B2 N8 Mn2 O4 '
_cod_database_code 7101444

loop_
_symmetry_equiv_pos_site_id
_symmetry_equiv_pos_as_xyz
1 +X,+Y,+Z
2 -X,-Y,-Z

loop_
_atom_site_label
_atom_site_type_symbol
_atom_site_fract_x
_atom_site_fract_y
_atom_site_fract_z
_atom_site_U_iso_or_equiv
_atom_site_adp_type
_atom_site_occupancy
_atom_site_symmetry_multiplicity
_atom_site_calc_flag
_atom_site_refinement_flags
Mn(1) Mn 0.06480(3) 0.16241(3) 0.07614(2) 0.02559(8) Uani 1.00 1 d .
O(1) O -0.12036(12) 0.12284(12) 0.08383(10) 0.0380(4) Uani 1.00 1 d .
O(2) O -0.13166(12) -0.06047(12) 0.05602(9) 0.0372(4) Uani 1.00 1 d .
N(1) N 0.24838(12) 0.27657(12) 0.10768(10) 0.0238(4) Uani 1.00 1 d .
N(2) N 0.19361(13) 0.08074(12) 0.16386(11) 0.0275(4) Uani 1.00 1 d .
N(3) N 0.05990(13) 0.28708(13) 0.23371(11) 0.0291(4) Uani 1.00 1 d .
N(4) N 0.03616(13) 0.28051(12) -0.01519(11) 0.0277(4) Uani 1.00 1 d .
C(1) C 0.34857(17) 0.20871(17) 0.13318(13) 0.0307(5) Uani 1.00 1 d .
C(2) C 0.30702(17) 0.13178(16) 0.19268(12) 0.0266(5) Uani 1.00 1 d .
C(3) C 0.38328(19) 0.11071(17) 0.26953(12) 0.0334(5) Uani 1.00 1 d .
C(4) C 0.3420(2) 0.03283(18) 0.31562(13) 0.0393(6) Uani 1.00 1 d .
C(5) C 0.2278(2) -0.02229(18) 0.28444(13) 0.0381(6) Uani 1.00 1 d .
C(6) C 0.15578(19) 0.00516(17) 0.20911(13) 0.0328(5) Uani 1.00 1 d .
C(7) C 0.23821(18) 0.37711(16) 0.18922(12) 0.0295(5) Uani 1.00 1 d .
C(8) C 0.16028(17) 0.35670(16) 0.26716(12) 0.0270(5) Uani 1.00 1 d .
C(9) C 0.1883(2) 0.41136(18) 0.36628(13) 0.0368(5) Uani 1.00 1 d .
C(10) C 0.1085(2) 0.39632(19) 0.43353(14) 0.0438(6) Uani 1.00 1 d .
C(11) C 0.0035(2) 0.32755(19) 0.39927(16) 0.0443(6) Uani 1.00 1 d .
C(12) C -0.01671(19) 0.27386(18) 0.29990(14) 0.0368(6) Uani 1.00 1 d .
C(13) C 0.26070(16) 0.30834(17) 0.01433(12) 0.0283(5) Uani 1.00 1 d .
C(14) C 0.13705(17) 0.33588(16) -0.03005(12) 0.0271(5) Uani 1.00 1 d .
C(15) C 0.1286(2) 0.40964(19) -0.08817(13) 0.0379(6) Uani 1.00 1 d .
C(16) C 0.0153(2) 0.4217(2) -0.13719(14) 0.0449(6) Uani 1.00 1 d .
C(17) C -0.0878(2) 0.36224(19) -0.12424(14) 0.0399(6) Uani 1.00 1 d .
C(18) C -0.07411(18) 0.29485(18) -0.06095(13) 0.0338(5) Uani 1.00 1 d .
C(19) C -0.17425(17) 0.03278(18) 0.08491(12) 0.0291(5) Uani 1.00 1 d .
C(20) C -0.29795(19) 0.0394(2) 0.12655(17) 0.0465(7) Uani 1.00 1 d .
C(21) C 0.57927(17) 0.57355(16) 0.31787(12) 0.0264(5) Uani 1.00 1 d .
C(22) C 0.6738(2) 0.5223(2) 0.26481(16) 0.0441(6) Uani 1.00 1 d .
C(23) C 0.7107(2) 0.4177(2) 0.26500(16) 0.0484(7) Uani 1.00 1 d .
C(24) C 0.6556(2) 0.35820(19) 0.32107(14) 0.0414(6) Uani 1.00 1 d .
C(25) C 0.5626(2) 0.40508(18) 0.37539(14) 0.0400(6) Uani 1.00 1 d .
C(26) C 0.52611(18) 0.51033(17) 0.37318(12) 0.0320(5) Uani 1.00 1 d .
C(27) C 0.48927(16) 0.70348(16) 0.20138(12) 0.0241(4) Uani 1.00 1 d .
C(28) C 0.45547(16) 0.61130(17) 0.12176(12) 0.0280(5) Uani 1.00 1 d .
C(29) C 0.40709(18) 0.62098(18) 0.02875(12) 0.0334(5) Uani 1.00 1 d .
C(30) C 0.38922(17) 0.72342(18) 0.01265(12) 0.0335(5) Uani 1.00 1 d .
C(31) C 0.42025(18) 0.81693(18) 0.09017(13) 0.0342(5) Uani 1.00 1 d .
C(32) C 0.46893(18) 0.80608(17) 0.18178(12) 0.0313(5) Uani 1.00 1 d .
C(33) C 0.43622(16) 0.74764(14) 0.38479(12) 0.0234(4) Uani 1.00 1 d .
C(34) C 0.31756(17) 0.69522(17) 0.36361(12) 0.0285(5) Uani 1.00 1 d .
C(35) C 0.21917(18) 0.73347(18) 0.41666(12) 0.0327(5) Uani 1.00 1 d .
C(36) C 0.23611(18) 0.82836(18) 0.49412(13) 0.0328(5) Uani 1.00 1 d .
C(37) C 0.35100(18) 0.88363(17) 0.51745(12) 0.0314(5) Uani 1.00 1 d .
C(38) C 0.44911(17) 0.84385(16) 0.46344(12) 0.0276(5) Uani 1.00 1 d .
C(39) C 0.67774(17) 0.77436(16) 0.34571(12) 0.0258(4) Uani 1.00 1 d .
C(40) C 0.74010(18) 0.79516(17) 0.44151(12) 0.0317(5) Uani 1.00 1 d .
C(41) C 0.85471(18) 0.85119(19) 0.46855(13) 0.0378(6) Uani 1.00 1 d .
C(42) C 0.91521(19) 0.88881(19) 0.40024(14) 0.0402(6) Uani 1.00 1 d .
C(43) C 0.85846(19) 0.8687(2) 0.30473(14) 0.0422(6) Uani 1.00 1 d .
C(44) C 0.74321(18) 0.81385(18) 0.27918(13) 0.0340(5) Uani 1.00 1 d .
B(1) B 0.54599(19) 0.69962(19) 0.31367(13) 0.0251(5) Uani 1.00 1 d .
H(1) H 0.3761 0.1651 0.0738 0.037 Uiso 1.00 1 c R
H(2) H 0.4152 0.2571 0.1709 0.037 Uiso 1.00 1 c R
H(3) H 0.4624 0.1486 0.2899 0.038 Uiso 1.00 1 c R
H(4) H 0.3931 0.0171 0.3684 0.047 Uiso 1.00 1 c R
H(5) H 0.1990 -0.0771 0.3143 0.048 Uiso 1.00 1 c R
H(6) H 0.0760 -0.0312 0.1877 0.041 Uiso 1.00 1 c R
H(7) H 0.3191 0.4033 0.2201 0.035 Uiso 1.00 1 c R
H(8) H 0.2019 0.4322 0.1620 0.035 Uiso 1.00 1 c R
H(9) H 0.2614 0.4586 0.3876 0.043 Uiso 1.00 1 c R
H(10) H 0.1263 0.4326 0.5021 0.052 Uiso 1.00 1 c R
H(11) H -0.0538 0.3168 0.4435 0.056 Uiso 1.00 1 c R
H(12) H -0.0890 0.2259 0.2767 0.045 Uiso 1.00 1 c R
H(13) H 0.3169 0.3716 0.0281 0.034 Uiso 1.00 1 c R
H(14) H 0.2919 0.2486 -0.0320 0.034 Uiso 1.00 1 c R
H(15) H 0.2003 0.4517 -0.0946 0.048 Uiso 1.00 1 c R
H(16) H 0.0089 0.4704 -0.1790 0.057 Uiso 1.00 1 c R
H(17) H -0.1663 0.3678 -0.1581 0.048 Uiso 1.00 1 c R
H(18) H -0.1454 0.2560 -0.0493 0.040 Uiso 1.00 1 c R
H(19) H -0.2855 0.0464 0.1958 0.059 Uiso 1.00 1 c R
H(20) H -0.3480 -0.0262 0.0948 0.059 Uiso 1.00 1 c R
H(21) H -0.3381 0.1020 0.1151 0.059 Uiso 1.00 1 c R
H(22) H 0.7146 0.5621 0.2265 0.057 Uiso 1.00 1 c R
H(23) H 0.7747 0.3865 0.2269 0.060 Uiso 1.00 1 c R
H(24) H 0.6807 0.2864 0.3220 0.049 Uiso 1.00 1 c R
H(25) H 0.5235 0.3655 0.4147 0.048 Uiso 1.00 1 c R
H(26) H 0.4611 0.5404 0.4107 0.038 Uiso 1.00 1 c R
H(27) H 0.4663 0.5395 0.1312 0.033 Uiso 1.00 1 c R
H(28) H 0.3856 0.5562 -0.0239 0.038 Uiso 1.00 1 c R
H(29) H 0.3560 0.7301 -0.0504 0.041 Uiso 1.00 1 c R
H(30) H 0.4085 0.8885 0.0806 0.042 Uiso 1.00 1 c R
H(31) H 0.4898 0.8714 0.2340 0.036 Uiso 1.00 1 c R
H(32) H 0.3037 0.6299 0.3104 0.033 Uiso 1.00 1 c R
H(33) H 0.1403 0.6946 0.3995 0.040 Uiso 1.00 1 c R
H(34) H 0.1692 0.8549 0.5308 0.042 Uiso 1.00 1 c R
H(35) H 0.3638 0.9493 0.5704 0.038 Uiso 1.00 1 c R
H(36) H 0.5276 0.8834 0.4803 0.033 Uiso 1.00 1 c R
H(37) H 0.7009 0.7693 0.4897 0.039 Uiso 1.00 1 c R
H(38) H 0.8921 0.8642 0.5347 0.044 Uiso 1.00 1 c R
H(39) H 0.9945 0.9268 0.4185 0.046 Uiso 1.00 1 c R
H(40) H 0.8989 0.8935 0.2566 0.051 Uiso 1.00 1 c R
H(41) H 0.7055 0.8027 0.2133 0.040 Uiso 1.00 1 c R

loop_
_atom_site_aniso_label
_atom_site_aniso_U_11
_atom_site_aniso_U_22
_atom_site_aniso_U_33
_atom_site_aniso_U_12
_atom_site_aniso_U_13
_atom_site_aniso_U_23
Mn(1) 0.02080(14) 0.02515(18) 0.03256(16) -0.00223(12) 0.00153(11) 0.01161(12)
O(1) 0.0258(7) 0.0335(9) 0.0560(8) -0.0063(6) 0.0062(6) 0.0143(6)
O(2) 0.0466(9) 0.0320(9) 0.0341(7) 0.0065(7) 0.0061(6) 0.0093(6)
N(1) 0.0235(8) 0.0251(9) 0.0243(7) 0.0010(6) 0.0031(6) 0.0094(6)
N(2) 0.0271(8) 0.0268(9) 0.0306(7) 0.0012(7) 0.0044(6) 0.0105(6)
N(3) 0.0253(8) 0.0278(9) 0.0367(8) 0.0015(7) 0.0063(6) 0.0122(7)
N(4) 0.0231(8) 0.0272(9) 0.0333(8) -0.0009(7) 0.0013(6) 0.0101(7)
C(1) 0.0208(9) 0.0358(12) 0.0356(10) -0.0010(8) 0.0015(8) 0.0105(9)
C(2) 0.0268(10) 0.0232(10) 0.0285(9) 0.0056(8) 0.0037(7) 0.0038(7)
C(3) 0.0335(11) 0.0320(12) 0.0311(9) 0.0056(9) -0.0059(8) 0.0047(8)
C(4) 0.0557(14) 0.0357(13) 0.0255(9) 0.0133(11) -0.0032(9) 0.0078(9)
C(5) 0.0525(14) 0.0328(12) 0.0342(10) 0.0087(10) 0.0105(10) 0.0154(9)
C(6) 0.0337(11) 0.0307(12) 0.0371(10) 0.0016(9) 0.0072(8) 0.0132(9)
C(7) 0.0293(10) 0.0276(11) 0.0315(9) -0.0048(8) 0.0017(8) 0.0089(8)
C(8) 0.0290(10) 0.0236(10) 0.0305(9) 0.0028(8) 0.0059(8) 0.0098(8)
C(9) 0.0394(12) 0.0328(12) 0.0367(11) -0.0032(9) 0.0059(9) 0.0065(9)
C(10) 0.0577(15) 0.0419(14) 0.0314(10) 0.0007(11) 0.0141(10) 0.0059(9)
C(11) 0.0490(14) 0.0440(14) 0.0457(12) 0.0054(11) 0.0250(10) 0.0146(10)
C(12) 0.0305(11) 0.0351(13) 0.0475(12) 0.0016(9) 0.0134(9) 0.0127(9)
C(13) 0.0247(10) 0.0322(11) 0.0289(9) -0.0038(8) 0.0059(7) 0.0094(8)
C(14) 0.0294(10) 0.0285(11) 0.0230(8) -0.0005(8) 0.0046(7) 0.0054(7)
C(15) 0.0370(12) 0.0472(14) 0.0353(10) -0.0033(10) 0.0058(9) 0.0215(9)
C(16) 0.0526(14) 0.0522(15) 0.0380(11) 0.0047(12) 0.0042(10) 0.0266(10)
C(17) 0.0391(12) 0.0445(14) 0.0376(11) 0.0101(10) -0.0020(9) 0.0147(10)
C(18) 0.0272(10) 0.0329(12) 0.0413(11) 0.0022(9) 0.0016(8) 0.0107(9)
C(19) 0.0251(10) 0.0327(12) 0.0294(9) -0.0019(9) -0.0018(7) 0.0102(8)
C(20) 0.0347(12) 0.0419(14) 0.0674(15) -0.0033(10) 0.0160(11) 0.0193(11)
C(21) 0.0260(10) 0.0301(11) 0.0216(8) 0.0020(8) 0.0009(7) 0.0050(7)
C(22) 0.0490(14) 0.0458(15) 0.0474(12) 0.0184(11) 0.0215(10) 0.0224(10)
C(23) 0.0485(14) 0.0503(16) 0.0513(13) 0.0236(12) 0.0149(11) 0.0161(11)
C(24) 0.0511(14) 0.0317(13) 0.0393(11) 0.0110(10) -0.0040(10) 0.0076(9)
C(25) 0.0516(14) 0.0310(13) 0.0382(11) -0.0026(10) 0.0037(10) 0.0115(9)
C(26) 0.0329(11) 0.0298(12) 0.0312(10) -0.0007(9) 0.0043(8) 0.0043(8)
C(27) 0.0199(9) 0.0288(11) 0.0234(8) 0.0004(8) 0.0061(7) 0.0051(7)
C(28) 0.0250(10) 0.0278(11) 0.0311(9) -0.0030(8) 0.0040(7) 0.0080(8)
C(29) 0.0281(10) 0.0389(13) 0.0281(9) -0.0055(9) -0.0017(8) 0.0024(8)
C(30) 0.0245(10) 0.0499(14) 0.0282(9) 0.0014(9) 0.0002(8) 0.0150(9)
C(31) 0.0337(11) 0.0361(13) 0.0362(10) 0.0059(9) 0.0027(8) 0.0154(9)
C(32) 0.0336(11) 0.0289(11) 0.0288(9) 0.0028(9) 0.0021(8) 0.0035(8)
C(33) 0.0248(9) 0.0247(10) 0.0220(8) 0.0010(8) 0.0016(7) 0.0091(7)
C(34) 0.0291(10) 0.0287(11) 0.0260(9) -0.0009(8) 0.0028(7) 0.0045(8)
C(35) 0.0230(10) 0.0422(13) 0.0344(10) -0.0031(9) 0.0037(8) 0.0132(9)
C(36) 0.0319(11) 0.0385(12) 0.0339(10) 0.0096(9) 0.0136(8) 0.0152(9)
C(37) 0.0384(11) 0.0274(11) 0.0288(9) 0.0036(9) 0.0092(8) 0.0062(8)
C(38) 0.0265(10) 0.0275(11) 0.0297(9) -0.0009(8) 0.0026(7) 0.0094(8)
C(39) 0.0237(9) 0.0278(11) 0.0253(8) 0.0027(8) 0.0033(7) 0.0056(7)
C(40) 0.0282(10) 0.0379(12) 0.0305(9) 0.0021(9) 0.0033(8) 0.0114(8)
C(41) 0.0285(11) 0.0477(14) 0.0335(10) 0.0025(10) -0.0058(8) 0.0072(9)
C(42) 0.0238(10) 0.0436(14) 0.0491(12) -0.0032(9) -0.0001(9) 0.0071(10)
C(43) 0.0338(11) 0.0525(15) 0.0418(11) -0.0089(10) 0.0091(9) 0.0148(10)
C(44) 0.0286(10) 0.0456(13) 0.0271(9) -0.0049(9) 0.0032(8) 0.0088(9)
B(1) 0.0238(11) 0.0283(12) 0.0240(9) 0.0002(9) 0.0050(8) 0.0075(8)

loop_
_atom_type_symbol
_atom_type_description
_atom_type_scat_dispersion_real
_atom_type_scat_dispersion_imag
_atom_type_scat_source
C C 0.003 0.002
;
International Tables for Crystallography
(1992, Vol. C, Tables 4.2.6.8 and 6.1.1.4)
;
H H 0.000 0.000
;
International Tables for Crystallography
(1992, Vol. C, Table 6.1.1.4)
;
N N 0.006 0.003
;
International Tables for Crystallography
(1992, Vol. C, Tables 4.2.6.8 and 6.1.1.4)
;
O O 0.011 0.006
;
International Tables for Crystallography
(1992, Vol. C, Tables 4.2.6.8 and 6.1.1.4)
;
Mn Mn 0.337 0.728
;
International Tables for Crystallography
(1992, Vol. C, Tables 4.2.6.8 and 6.1.1.4)
;
B B 0.001 0.001
;
International Tables for Crystallography
(1992, Vol. C, Tables 4.2.6.8 and 6.1.1.4)
;

loop_
_geom_angle_atom_site_label_1
_geom_angle_atom_site_label_2
_geom_angle_atom_site_label_3
_geom_angle
_geom_angle_site_symmetry_1
_geom_angle_site_symmetry_3
O(1) Mn(1) O(2) 111.75(5) . 55502
O(1) Mn(1) N(2) 113.18(6) . .
O(1) Mn(1) N(4) 97.49(6) . .
O(2) Mn(1) N(2) 87.75(5) 55502 .
O(2) Mn(1) N(4) 83.43(5) 55502 .
N(2) Mn(1) N(4) 149.18(5) . .
Mn(1) O(1) C(19) 130.56(13) . .
Mn(1) O(2) C(19) 138.77(13) 55502 .
C(1) N(1) C(7) 111.56(13) . .
C(1) N(1) C(13) 113.37(14) . .
C(7) N(1) C(13) 109.73(15) . .
Mn(1) N(2) C(2) 115.57(13) . .
Mn(1) N(2) C(6) 123.27(12) . .
C(2) N(2) C(6) 118.78(16) . .
C(8) N(3) C(12) 117.60(15) . .
Mn(1) N(4) C(14) 116.98(12) . .
Mn(1) N(4) C(18) 124.14(14) . .
C(14) N(4) C(18) 118.75(18) . .
N(1) C(1) C(2) 112.35(15) . .
N(2) C(2) C(1) 116.26(16) . .
N(2) C(2) C(3) 121.60(19) . .
C(1) C(2) C(3) 122.07(16) . .
C(2) C(3) C(4) 118.59(18) . .
C(3) C(4) C(5) 120.12(19) . .
C(4) C(5) C(6) 117.9(2) . .
N(2) C(6) C(5) 122.92(18) . .
N(1) C(7) C(8) 113.22(15) . .
N(3) C(8) C(7) 116.01(14) . .
N(3) C(8) C(9) 122.43(18) . .
C(7) C(8) C(9) 121.48(16) . .
C(8) C(9) C(10) 119.13(18) . .
C(9) C(10) C(11) 118.71(18) . .
C(10) C(11) C(12) 118.9(2) . .
N(3) C(12) C(11) 123.21(18) . .
N(1) C(13) C(14) 111.26(14) . .
N(4) C(14) C(13) 116.89(18) . .
N(4) C(14) C(15) 121.15(17) . .
C(13) C(14) C(15) 121.85(18) . .
C(14) C(15) C(16) 119.7(2) . .
C(15) C(16) C(17) 119.0(2) . .
C(16) C(17) C(18) 118.3(2) . .
N(4) C(18) C(17) 122.95(19) . .
O(1) C(19) O(2) 124.67(17) . .
O(1) C(19) C(20) 116.91(18) . .
O(2) C(19) C(20) 118.41(19) . .
C(22) C(21) C(26) 113.97(19) . .
C(22) C(21) B(1) 119.18(18) . .
C(26) C(21) B(1) 126.79(16) . .
C(21) C(22) C(23) 123.7(2) . .
C(22) C(23) C(24) 120.3(2) . .
C(23) C(24) C(25) 118.4(2) . .
C(24) C(25) C(26) 120.3(2) . .
C(21) C(26) C(25) 123.32(18) . .
C(28) C(27) C(32) 115.03(16) . .
C(28) C(27) B(1) 125.47(18) . .
C(32) C(27) B(1) 119.48(14) . .
C(27) C(28) C(29) 122.3(2) . .
C(28) C(29) C(30) 120.73(16) . .
C(29) C(30) C(31) 118.72(18) . .
C(30) C(31) C(32) 119.9(2) . .
C(27) C(32) C(31) 123.31(16) . .
C(34) C(33) C(38) 114.98(16) . .
C(34) C(33) B(1) 119.83(13) . .
C(38) C(33) B(1) 125.05(15) . .
C(33) C(34) C(35) 123.31(15) . .
C(34) C(35) C(36) 119.83(17) . .
C(35) C(36) C(37) 119.14(18) . .
C(36) C(37) C(38) 120.29(16) . .
C(33) C(38) C(37) 122.45(16) . .
C(40) C(39) C(44) 114.11(16) . .
C(40) C(39) B(1) 121.90(17) . .
C(44) C(39) B(1) 123.74(14) . .
C(39) C(40) C(41) 123.14(19) . .
C(40) C(41) C(42) 120.49(17) . .
C(41) C(42) C(43) 118.44(18) . .
C(42) C(43) C(44) 120.4(2) . .
C(39) C(44) C(43) 123.43(17) . .
C(21) B(1) C(27) 111.91(13) . .
C(21) B(1) C(33) 111.91(16) . .
C(21) B(1) C(39) 105.46(15) . .
C(27) B(1) C(33) 104.48(14) . .
C(27) B(1) C(39) 109.71(16) . .
C(33) B(1) C(39) 113.50(13) . .
N(1) C(1) H(1) 109.1 . .
N(1) C(1) H(2) 108.5 . .
C(2) C(1) H(1) 108.4 . .
C(2) C(1) H(2) 108.9 . .
H(1) C(1) H(2) 109.5 . .
C(2) C(3) H(3) 120.6 . .
C(4) C(3) H(3) 120.8 . .
C(3) C(4) H(4) 119.8 . .
C(5) C(4) H(4) 120.1 . .
C(4) C(5) H(5) 121.1 . .
C(6) C(5) H(5) 121.0 . .
N(2) C(6) H(6) 118.2 . .
C(5) C(6) H(6) 118.9 . .
N(1) C(7) H(7) 108.5 . .
N(1) C(7) H(8) 108.6 . .
C(8) C(7) H(7) 108.5 . .
C(8) C(7) H(8) 108.5 . .
H(7) C(7) H(8) 109.5 . .
C(8) C(9) H(9) 120.2 . .
C(10) C(9) H(9) 120.7 . .
C(9) C(10) H(10) 120.5 . .
C(11) C(10) H(10) 120.8 . .
C(10) C(11) H(11) 120.6 . .
C(12) C(11) H(11) 120.5 . .
N(3) C(12) H(12) 118.2 . .
C(11) C(12) H(12) 118.6 . .
N(1) C(13) H(13) 108.8 . .
N(1) C(13) H(14) 109.3 . .
C(14) C(13) H(13) 109.1 . .
C(14) C(13) H(14) 109.0 . .
H(13) C(13) H(14) 109.5 . .
C(14) C(15) H(15) 120.1 . .
C(16) C(15) H(15) 120.2 . .
C(15) C(16) H(16) 120.4 . .
C(17) C(16) H(16) 120.6 . .
C(16) C(17) H(17) 120.8 . .
C(18) C(17) H(17) 121.0 . .
N(4) C(18) H(18) 118.2 . .
C(17) C(18) H(18) 118.8 . .
C(19) C(20) H(19) 109.5 . .
C(19) C(20) H(20) 109.4 . .
C(19) C(20) H(21) 109.6 . .
H(19) C(20) H(20) 109.5 . .
H(19) C(20) H(21) 109.5 . .
H(20) C(20) H(21) 109.5 . .
C(21) C(22) H(22) 117.9 . .
C(23) C(22) H(22) 118.4 . .
C(22) C(23) H(23) 120.2 . .
C(24) C(23) H(23) 119.5 . .
C(23) C(24) H(24) 120.8 . .
C(25) C(24) H(24) 120.8 . .
C(24) C(25) H(25) 119.7 . .
C(26) C(25) H(25) 120.0 . .
C(21) C(26) H(26) 118.1 . .
C(25) C(26) H(26) 118.6 . .
C(27) C(28) H(27) 118.6 . .
C(29) C(28) H(27) 119.1 . .
C(28) C(29) H(28) 119.9 . .
C(30) C(29) H(28) 119.4 . .
C(29) C(30) H(29) 120.8 . .
C(31) C(30) H(29) 120.5 . .
C(30) C(31) H(30) 120.0 . .
C(32) C(31) H(30) 120.1 . .
C(27) C(32) H(31) 118.2 . .
C(31) C(32) H(31) 118.5 . .
C(33) C(34) H(32) 118.3 . .
C(35) C(34) H(32) 118.4 . .
C(34) C(35) H(33) 120.1 . .
C(36) C(35) H(33) 120.1 . .
C(35) C(36) H(34) 120.3 . .
C(37) C(36) H(34) 120.6 . .
C(36) C(37) H(35) 119.9 . .
C(38) C(37) H(35) 119.8 . .
C(33) C(38) H(36) 118.4 . .
C(37) C(38) H(36) 119.1 . .
C(39) C(40) H(37) 118.0 . .
C(41) C(40) H(37) 118.9 . .
C(40) C(41) H(38) 119.7 . .
C(42) C(41) H(38) 119.8 . .
C(41) C(42) H(39) 120.7 . .
C(43) C(42) H(39) 120.9 . .
C(42) C(43) H(40) 119.7 . .
C(44) C(43) H(40) 119.9 . .
C(39) C(44) H(41) 118.0 . .
C(43) C(44) H(41) 118.6 . .

loop_
_geom_bond_atom_site_label_1
_geom_bond_atom_site_label_2
_geom_bond_distance
_geom_bond_site_symmetry_2
Mn(1) O(1) 2.0753(13) .
Mn(1) O(2) 2.1645(12) 55502
Mn(1) N(2) 2.2230(16) .
Mn(1) N(4) 2.2047(18) .
O(1) C(19) 1.256(2) .
O(2) C(19) 1.250(2) .
N(1) C(1) 1.476(2) .
N(1) C(7) 1.480(2) .
N(1) C(13) 1.482(2) .
N(2) C(2) 1.345(2) .
N(2) C(6) 1.342(2) .
N(3) C(8) 1.341(2) .
N(3) C(12) 1.342(2) .
N(4) C(14) 1.339(2) .
N(4) C(18) 1.345(2) .
C(1) C(2) 1.512(3) .
C(2) C(3) 1.384(2) .
C(3) C(4) 1.386(3) .
C(4) C(5) 1.375(3) .
C(5) C(6) 1.378(3) .
C(7) C(8) 1.512(2) .
C(8) C(9) 1.382(2) .
C(9) C(10) 1.384(3) .
C(10) C(11) 1.375(3) .
C(11) C(12) 1.376(2) .
C(13) C(14) 1.515(2) .
C(14) C(15) 1.381(3) .
C(15) C(16) 1.386(3) .
C(16) C(17) 1.376(3) .
C(17) C(18) 1.376(3) .
C(19) C(20) 1.512(2) .
C(21) C(22) 1.400(2) .
C(21) C(26) 1.391(3) .
C(21) B(1) 1.643(3) .
C(22) C(23) 1.382(3) .
C(23) C(24) 1.376(3) .
C(24) C(25) 1.378(3) .
C(25) C(26) 1.394(3) .
C(27) C(28) 1.393(2) .
C(27) C(32) 1.400(3) .
C(27) B(1) 1.652(2) .
C(28) C(29) 1.398(2) .
C(29) C(30) 1.374(3) .
C(30) C(31) 1.382(2) .
C(31) C(32) 1.386(2) .
C(33) C(34) 1.397(2) .
C(33) C(38) 1.399(2) .
C(33) B(1) 1.655(2) .
C(34) C(35) 1.387(2) .
C(35) C(36) 1.380(2) .
C(36) C(37) 1.376(2) .
C(37) C(38) 1.397(2) .
C(39) C(40) 1.405(2) .
C(39) C(44) 1.402(2) .
C(39) B(1) 1.642(2) .
C(40) C(41) 1.379(2) .
C(41) C(42) 1.381(3) .
C(42) C(43) 1.379(2) .
C(43) C(44) 1.378(2) .
C(1) H(1) 0.950 .
C(1) H(2) 0.950 .
C(3) H(3) 0.950 .
C(4) H(4) 0.950 .
C(5) H(5) 0.950 .
C(6) H(6) 0.950 .
C(7) H(7) 0.950 .
C(7) H(8) 0.950 .
C(9) H(9) 0.950 .
C(10) H(10) 0.950 .
C(11) H(11) 0.950 .
C(12) H(12) 0.950 .
C(13) H(13) 0.950 .
C(13) H(14) 0.950 .
C(15) H(15) 0.950 .
C(16) H(16) 0.950 .
C(17) H(17) 0.950 .
C(18) H(18) 0.950 .
C(20) H(19) 0.950 .
C(20) H(20) 0.950 .
C(20) H(21) 0.950 .
C(22) H(22) 0.950 .
C(23) H(23) 0.950 .
C(24) H(24) 0.950 .
C(25) H(25) 0.950 .
C(26) H(26) 0.950 .
C(28) H(27) 0.950 .
C(29) H(28) 0.950 .
C(30) H(29) 0.950 .
C(31) H(30) 0.950 .
C(32) H(31) 0.950 .
C(34) H(32) 0.950 .
C(35) H(33) 0.950 .
C(36) H(34) 0.950 .
C(37) H(35) 0.950 .
C(38) H(36) 0.950 .
C(40) H(37) 0.950 .
C(41) H(38) 0.950 .
C(42) H(39) 0.950 .
C(43) H(40) 0.950 .
C(44) H(41) 0.950 .

loop_
_geom_contact_atom_site_label_1
_geom_contact_atom_site_label_2
_geom_contact_distance
_geom_contact_site_symmetry_2
C(4) C(32) 3.384(2) 54501
C(11) C(41) 3.557(3) 66602
C(12) C(23) 3.575(3) 45501
C(18) C(30) 3.564(2) 56502
C(23) C(12) 3.575(3) 65501
C(28) C(29) 3.581(2) 66502
C(29) C(28) 3.581(2) 66502
C(30) C(18) 3.564(2) 56502
C(32) C(4) 3.384(2) 56501
C(41) C(11) 3.557(3) 66602
O(1) H(29) 3.269 56502
O(2) H(40) 3.009 44501
N(2) H(30) 3.467 54501
N(3) H(16) 3.404 56502
N(3) H(23) 3.378 45501
C(2) H(30) 3.317 54501
C(3) H(25) 3.515 .
C(3) H(30) 3.346 54501
C(3) H(31) 3.178 54501
C(3) H(36) 3.538 66602
C(3) H(37) 3.545 66602
C(4) H(30) 3.482 54501
C(4) H(31) 2.707 54501
C(4) H(35) 3.412 66602
C(4) H(36) 2.984 66602
C(4) H(37) 3.259 66602
C(4) H(38) 3.516 66602
C(5) H(30) 3.584 54501
C(5) H(31) 3.242 54501
C(5) H(38) 3.200 66602
C(5) H(39) 3.433 44501
C(6) H(30) 3.571 54501
C(6) H(40) 3.281 44501
C(7) H(16) 3.356 56502
C(7) H(17) 3.435 56502
C(7) H(27) 3.441 .
C(7) H(32) 3.198 .
C(8) H(16) 3.286 56502
C(8) H(32) 3.586 .
C(9) H(26) 3.255 .
C(9) H(32) 3.275 .
C(9) H(33) 3.513 .
C(9) H(37) 3.569 66602
C(10) H(10) 3.419 56602
C(10) H(37) 3.280 66602
C(10) H(38) 3.400 66602
C(11) H(10) 3.376 56602
C(11) H(23) 3.536 45501
C(11) H(24) 3.552 45501
C(11) H(33) 3.423 56602
C(11) H(34) 3.304 56602
C(11) H(38) 3.004 66602
C(12) H(23) 2.948 45501
C(12) H(24) 3.336 45501
C(12) H(38) 3.442 66602
C(13) H(27) 3.531 .
C(13) H(28) 3.529 .
C(13) H(41) 3.199 66502
C(14) H(41) 3.355 66502
C(15) H(22) 2.782 66502
C(15) H(28) 3.208 .
C(15) H(41) 3.445 66502
C(16) H(8) 3.079 56502
C(16) H(22) 3.318 66502
C(17) H(8) 3.036 56502
C(17) H(32) 3.369 56502
C(19) H(40) 3.374 44501
C(20) H(24) 3.590 45501
C(20) H(29) 3.382 56502
C(20) H(30) 3.568 44501
C(20) H(30) 3.391 56502
C(20) H(40) 3.533 44501
C(20) H(41) 3.480 44501
C(21) H(7) 3.431 .
C(22) H(15) 2.946 66502
C(22) H(28) 3.265 66502
C(23) H(10) 3.587 66602
C(23) H(12) 3.316 65501
C(23) H(15) 3.419 66502
C(23) H(28) 3.550 66502
C(23) H(29) 3.104 66502
C(24) H(2) 3.200 .
C(24) H(3) 3.215 .
C(24) H(11) 3.570 65501
C(24) H(12) 3.304 65501
C(25) H(2) 3.228 .
C(25) H(3) 3.231 .
C(25) H(7) 3.263 .
C(25) H(9) 3.372 .
C(25) H(26) 2.942 66602
C(26) H(7) 2.979 .
C(26) H(9) 2.964 .
C(26) H(25) 3.088 66602
C(26) H(26) 3.250 66602
C(27) H(17) 3.548 56502
C(28) H(7) 3.587 .
C(28) H(13) 3.204 .
C(28) H(13) 3.431 66502
C(28) H(17) 3.238 56502
C(28) H(28) 2.906 66502
C(29) H(13) 3.235 .
C(29) H(13) 3.180 66502
C(29) H(14) 3.597 66502
C(29) H(15) 3.095 .
C(29) H(17) 3.309 56502
C(29) H(18) 3.278 56502
C(29) H(27) 3.064 66502
C(29) H(28) 3.203 66502
C(30) H(1) 3.339 66502
C(30) H(2) 3.543 66502
C(30) H(13) 3.489 66502
C(30) H(14) 3.448 66502
C(30) H(18) 2.753 56502
C(30) H(21) 3.197 56502
C(30) H(23) 3.563 66502
C(31) H(1) 3.384 66502
C(31) H(14) 3.379 66502
C(31) H(18) 3.051 56502
C(31) H(20) 3.125 66501
C(31) H(21) 3.352 56502
C(32) H(4) 3.386 56501
C(32) H(14) 3.470 66502
C(32) H(20) 3.370 66501
C(33) H(4) 3.479 56501
C(33) H(25) 3.464 66602
C(34) H(5) 3.367 56501
C(34) H(9) 3.111 .
C(34) H(17) 3.083 56502
C(35) H(5) 3.077 56501
C(35) H(9) 3.406 .
C(35) H(11) 2.952 56602
C(35) H(17) 3.508 56502
C(35) H(39) 3.489 45501
C(36) H(5) 3.055 56501
C(36) H(11) 2.983 56602
C(36) H(24) 3.334 66602
C(36) H(39) 3.147 45501
C(37) H(3) 3.343 66602
C(37) H(4) 3.053 56501
C(37) H(4) 3.122 66602
C(37) H(5) 3.318 56501
C(37) H(24) 3.509 66602
C(37) H(36) 3.148 67602
C(38) H(3) 3.483 66602
C(38) H(4) 2.877 56501
C(38) H(4) 2.908 66602
C(38) H(5) 3.596 56501
C(38) H(25) 3.485 66602
C(38) H(35) 3.395 67602
C(38) H(36) 3.289 67602
C(39) H(35) 3.409 67602
C(40) H(4) 3.526 66602
C(40) H(10) 3.474 66602
C(40) H(35) 3.463 67602
C(41) H(11) 3.429 66602
C(41) H(34) 3.442 65501
C(41) H(39) 3.136 77602
C(42) H(5) 3.468 66501
C(42) H(33) 3.501 65501
C(42) H(34) 3.269 65501
C(42) H(34) 3.285 67602
C(42) H(38) 3.536 77602
C(42) H(39) 3.016 77602
C(43) H(6) 3.386 66501
C(43) H(19) 3.356 66501
C(44) H(14) 3.337 66502
C(44) H(19) 3.417 66501
C(44) H(35) 3.468 67602
H(1) C(30) 3.339 66502
H(1) C(31) 3.384 66502
H(1) H(21) 3.266 65501
H(1) H(29) 3.233 66502
H(1) H(30) 3.512 54501
H(1) H(30) 3.307 66502
H(2) C(24) 3.200 .
H(2) C(25) 3.228 .
H(2) C(30) 3.543 66502
H(2) H(21) 3.392 65501
H(2) H(24) 3.367 .
H(2) H(25) 3.418 .
H(2) H(29) 3.159 66502
H(3) C(24) 3.215 .
H(3) C(25) 3.231 .
H(3) C(37) 3.343 66602
H(3) C(38) 3.483 66602
H(3) H(19) 3.304 65501
H(3) H(21) 3.378 65501
H(3) H(24) 2.815 .
H(3) H(25) 2.840 .
H(3) H(31) 3.378 54501
H(3) H(35) 3.100 66602
H(3) H(36) 3.346 66602
H(4) C(32) 3.386 54501
H(4) C(33) 3.479 54501
H(4) C(37) 3.053 54501
H(4) C(37) 3.122 66602
H(4) C(38) 2.877 54501
H(4) C(38) 2.908 66602
H(4) C(40) 3.526 66602
H(4) H(31) 2.588 54501
H(4) H(35) 3.206 54501
H(4) H(35) 2.684 66602
H(4) H(36) 2.913 54501
H(4) H(36) 2.241 66602
H(4) H(37) 3.154 66602
H(5) C(34) 3.367 54501
H(5) C(35) 3.077 54501
H(5) C(36) 3.055 54501
H(5) C(37) 3.318 54501
H(5) C(38) 3.596 54501
H(5) C(42) 3.468 44501
H(5) H(31) 3.478 54501
H(5) H(33) 3.433 54501
H(5) H(34) 3.404 54501
H(5) H(38) 3.194 66602
H(5) H(39) 2.768 44501
H(5) H(40) 3.271 44501
H(6) C(43) 3.386 44501
H(6) H(40) 2.496 44501
H(7) C(21) 3.431 .
H(7) C(25) 3.263 .
H(7) C(26) 2.979 .
H(7) C(28) 3.587 .
H(7) H(25) 3.497 .
H(7) H(26) 3.026 .
H(7) H(27) 2.885 .
H(7) H(32) 2.805 .
H(8) C(16) 3.079 56502
H(8) C(17) 3.036 56502
H(8) H(16) 2.630 56502
H(8) H(17) 2.557 56502
H(8) H(27) 3.245 .
H(8) H(32) 2.897 .
H(9) C(25) 3.372 .
H(9) C(26) 2.964 .
H(9) C(34) 3.111 .
H(9) C(35) 3.406 .
H(9) H(25) 3.139 .
H(9) H(26) 2.325 .
H(9) H(32) 2.685 .
H(9) H(33) 3.242 .
H(10) C(10) 3.419 56602
H(10) C(11) 3.376 56602
H(10) C(23) 3.587 66602
H(10) C(40) 3.474 66602
H(10) H(10) 3.272 56602
H(10) H(11) 3.172 56602
H(10) H(37) 3.214 66602
H(11) C(24) 3.570 45501
H(11) C(35) 2.952 56602
H(11) C(36) 2.983 56602
H(11) C(41) 3.429 66602
H(11) H(10) 3.172 56602
H(11) H(24) 3.169 45501
H(11) H(33) 2.512 56602
H(11) H(34) 2.573 56602
H(11) H(38) 2.969 66602
H(12) C(23) 3.316 45501
H(12) C(24) 3.304 45501
H(12) H(23) 2.729 45501
H(12) H(24) 2.722 45501
H(12) H(34) 3.300 56602
H(13) C(28) 3.204 .
H(13) C(28) 3.431 66502
H(13) C(29) 3.235 .
H(13) C(29) 3.180 66502
H(13) C(30) 3.489 66502
H(13) H(27) 2.626 .
H(13) H(28) 2.698 .
H(13) H(28) 3.338 66502
H(13) H(41) 3.504 66502
H(14) C(29) 3.597 66502
H(14) C(30) 3.448 66502
H(14) C(31) 3.379 66502
H(14) C(32) 3.470 66502
H(14) C(44) 3.337 66502
H(14) H(41) 2.462 66502
H(15) C(22) 2.946 66502
H(15) C(23) 3.419 66502
H(15) C(29) 3.095 .
H(15) H(22) 2.117 66502
H(15) H(23) 3.103 66502
H(15) H(28) 2.349 .
H(15) H(41) 3.424 66502
H(16) N(3) 3.404 56502
H(16) C(7) 3.356 56502
H(16) C(8) 3.286 56502
H(16) H(8) 2.630 56502
H(16) H(22) 3.154 66502
H(16) H(23) 3.135 66502
H(16) H(33) 3.464 56502
H(17) C(7) 3.435 56502
H(17) C(27) 3.548 56502
H(17) C(28) 3.238 56502
H(17) C(29) 3.309 56502
H(17) C(34) 3.083 56502
H(17) C(35) 3.508 56502
H(17) H(8) 2.557 56502
H(17) H(27) 3.516 56502
H(17) H(32) 2.500 56502
H(17) H(33) 3.319 56502
H(18) C(29) 3.278 56502
H(18) C(30) 2.753 56502
H(18) C(31) 3.051 56502
H(18) H(29) 2.780 56502
H(18) H(30) 3.263 56502
H(19) C(43) 3.356 44501
H(19) C(44) 3.417 44501
H(19) H(3) 3.304 45501
H(19) H(24) 3.117 45501
H(19) H(31) 3.397 44501
H(19) H(35) 3.456 56602
H(19) H(40) 3.028 44501
H(19) H(41) 3.119 44501
H(20) C(31) 3.125 44501
H(20) C(32) 3.370 44501
H(20) H(30) 2.789 44501
H(20) H(30) 3.382 56502
H(20) H(31) 3.219 44501
H(20) H(41) 3.071 44501
H(21) C(30) 3.197 56502
H(21) C(31) 3.352 56502
H(21) H(1) 3.266 45501
H(21) H(2) 3.392 45501
H(21) H(3) 3.378 45501
H(21) H(24) 3.191 45501
H(21) H(29) 2.501 56502
H(21) H(30) 2.817 56502
H(22) C(15) 2.782 66502
H(22) C(16) 3.318 66502
H(22) H(15) 2.117 66502
H(22) H(16) 3.154 66502
H(22) H(28) 2.932 66502
H(23) N(3) 3.378 65501
H(23) C(11) 3.536 65501
H(23) C(12) 2.948 65501
H(23) C(30) 3.563 66502
H(23) H(12) 2.729 65501
H(23) H(15) 3.103 66502
H(23) H(16) 3.135 66502
H(23) H(28) 3.448 66502
H(23) H(29) 2.759 66502
H(24) C(11) 3.552 65501
H(24) C(12) 3.336 65501
H(24) C(20) 3.590 65501
H(24) C(36) 3.334 66602
H(24) C(37) 3.509 66602
H(24) H(2) 3.367 .
H(24) H(3) 2.815 .
H(24) H(11) 3.169 65501
H(24) H(12) 2.722 65501
H(24) H(19) 3.117 65501
H(24) H(21) 3.191 65501
H(24) H(34) 3.392 66602
H(25) C(3) 3.515 .
H(25) C(26) 3.088 66602
H(25) C(33) 3.464 66602
H(25) C(38) 3.485 66602
H(25) H(2) 3.418 .
H(25) H(3) 2.840 .
H(25) H(7) 3.497 .
H(25) H(9) 3.139 .
H(25) H(26) 2.417 66602
H(25) H(37) 3.480 66602
H(26) C(9) 3.255 .
H(26) C(25) 2.942 66602
H(26) C(26) 3.250 66602
H(26) H(7) 3.026 .
H(26) H(9) 2.325 .
H(26) H(25) 2.417 66602
H(26) H(26) 3.000 66602
H(27) C(7) 3.441 .
H(27) C(13) 3.531 .
H(27) C(29) 3.064 66502
H(27) H(7) 2.885 .
H(27) H(8) 3.245 .
H(27) H(13) 2.626 .
H(27) H(17) 3.516 56502
H(27) H(28) 2.437 66502
H(28) C(13) 3.529 .
H(28) C(15) 3.208 .
H(28) C(22) 3.265 66502
H(28) C(23) 3.550 66502
H(28) C(28) 2.906 66502
H(28) C(29) 3.203 66502
H(28) H(13) 2.698 .
H(28) H(13) 3.338 66502
H(28) H(15) 2.349 .
H(28) H(22) 2.932 66502
H(28) H(23) 3.448 66502
H(28) H(27) 2.437 66502
H(28) H(28) 3.002 66502
H(29) O(1) 3.269 56502
H(29) C(20) 3.382 56502
H(29) C(23) 3.104 66502
H(29) H(1) 3.233 66502
H(29) H(2) 3.159 66502
H(29) H(18) 2.780 56502
H(29) H(21) 2.501 56502
H(29) H(23) 2.759 66502
H(30) N(2) 3.467 56501
H(30) C(2) 3.317 56501
H(30) C(3) 3.346 56501
H(30) C(4) 3.482 56501
H(30) C(5) 3.584 56501
H(30) C(6) 3.571 56501
H(30) C(20) 3.568 66501
H(30) C(20) 3.391 56502
H(30) H(1) 3.512 56501
H(30) H(1) 3.307 66502
H(30) H(18) 3.263 56502
H(30) H(20) 2.789 66501
H(30) H(20) 3.382 56502
H(30) H(21) 2.817 56502
H(31) C(3) 3.178 56501
H(31) C(4) 2.707 56501
H(31) C(5) 3.242 56501
H(31) H(3) 3.378 56501
H(31) H(4) 2.588 56501
H(31) H(5) 3.478 56501
H(31) H(19) 3.397 66501
H(31) H(20) 3.219 66501
H(31) H(35) 3.295 67602
H(32) C(7) 3.198 .
H(32) C(8) 3.586 .
H(32) C(9) 3.275 .
H(32) C(17) 3.369 56502
H(32) H(7) 2.805 .
H(32) H(8) 2.897 .
H(32) H(9) 2.685 .
H(32) H(17) 2.500 56502
H(33) C(9) 3.513 .
H(33) C(11) 3.423 56602
H(33) C(42) 3.501 45501
H(33) H(5) 3.433 56501
H(33) H(9) 3.242 .
H(33) H(11) 2.512 56602
H(33) H(16) 3.464 56502
H(33) H(17) 3.319 56502
H(33) H(39) 3.315 45501
H(34) C(11) 3.304 56602
H(34) C(41) 3.442 45501
H(34) C(42) 3.269 45501
H(34) C(42) 3.285 67602
H(34) H(5) 3.404 56501
H(34) H(11) 2.573 56602
H(34) H(12) 3.300 56602
H(34) H(24) 3.392 66602
H(34) H(38) 3.021 45501
H(34) H(39) 2.681 45501
H(34) H(39) 3.265 67602
H(35) C(4) 3.412 66602
H(35) C(38) 3.395 67602
H(35) C(39) 3.409 67602
H(35) C(40) 3.463 67602
H(35) C(44) 3.468 67602
H(35) H(3) 3.100 66602
H(35) H(4) 3.206 56501
H(35) H(4) 2.684 66602
H(35) H(19) 3.456 56602
H(35) H(31) 3.295 67602
H(35) H(36) 2.654 67602
H(36) C(3) 3.538 66602
H(36) C(4) 2.984 66602
H(36) C(37) 3.148 67602
H(36) C(38) 3.289 67602
H(36) H(3) 3.346 66602
H(36) H(4) 2.913 56501
H(36) H(4) 2.241 66602
H(36) H(35) 2.654 67602
H(36) H(36) 2.915 67602
H(37) C(3) 3.545 66602
H(37) C(4) 3.259 66602
H(37) C(9) 3.569 66602
H(37) C(10) 3.280 66602
H(37) H(4) 3.154 66602
H(37) H(10) 3.214 66602
H(37) H(25) 3.480 66602
H(38) C(4) 3.516 66602
H(38) C(5) 3.200 66602
H(38) C(10) 3.400 66602
H(38) C(11) 3.004 66602
H(38) C(12) 3.442 66602
H(38) C(42) 3.536 77602
H(38) H(5) 3.194 66602
H(38) H(11) 2.969 66602
H(38) H(34) 3.021 65501
H(38) H(39) 2.743 77602
H(39) C(5) 3.433 66501
H(39) C(35) 3.489 65501
H(39) C(36) 3.147 65501
H(39) C(41) 3.136 77602
H(39) C(42) 3.016 77602
H(39) H(5) 2.768 66501
H(39) H(33) 3.315 65501
H(39) H(34) 2.681 65501
H(39) H(34) 3.265 67602
H(39) H(38) 2.743 77602
H(39) H(39) 2.523 77602
H(40) O(2) 3.009 66501
H(40) C(6) 3.281 66501
H(40) C(19) 3.374 66501
H(40) C(20) 3.533 66501
H(40) H(5) 3.271 66501
H(40) H(6) 2.496 66501
H(40) H(19) 3.028 66501
H(41) C(13) 3.199 66502
H(41) C(14) 3.355 66502
H(41) C(15) 3.445 66502
H(41) C(20) 3.480 66501
H(41) H(13) 3.504 66502
H(41) H(14) 2.462 66502
H(41) H(15) 3.424 66502
H(41) H(19) 3.119 66501
H(41) H(20) 3.071 66501
Mn(1) Mn(1) 4.1955(4) 55502
Mn(1) O(2) 2.1645(12) 55502
Mn(1) N(1) 2.3518(14) .
Mn(1) N(3) 2.3599(14) .

loop_
_geom_torsion_atom_site_label_1
_geom_torsion_atom_site_label_2
_geom_torsion_atom_site_label_3
_geom_torsion_atom_site_label_4
_geom_torsion
_geom_torsion_site_symmetry_1
_geom_torsion_site_symmetry_3
_geom_torsion_site_symmetry_4
O(1) Mn(1) O(2) C(19) -84.40(19) . 55502 55502
O(2) Mn(1) O(1) C(19) 58.64(16) 55502 . .
O(1) Mn(1) N(2) C(2) -156.07(11) . . .
O(1) Mn(1) N(2) C(6) 6.19(14) . . .
N(2) Mn(1) O(1) C(19) -38.54(16) . . .
O(1) Mn(1) N(4) C(14) 173.52(11) . . .
O(1) Mn(1) N(4) C(18) -10.62(14) . . .
N(4) Mn(1) O(1) C(19) 144.52(15) . . .
O(2) Mn(1) N(2) C(2) 91.18(12) 55502 . .
O(2) Mn(1) N(2) C(6) -106.56(13) 55502 . .
N(2) Mn(1) O(2) C(19) 29.71(18) . 55502 55502
O(2) Mn(1) N(4) C(14) -75.32(12) 55502 . .
O(2) Mn(1) N(4) C(18) 100.54(14) 55502 . .
N(4) Mn(1) O(2) C(19) -179.87(18) . 55502 55502
N(2) Mn(1) N(4) C(14) -0.99(18) . . .
N(2) Mn(1) N(4) C(18) 174.87(12) . . .
N(4) Mn(1) N(2) C(2) 18.00(18) . . .
N(4) Mn(1) N(2) C(6) -179.74(12) . . .
Mn(1) O(1) C(19) O(2) -19.6(2) . . .
Mn(1) O(1) C(19) C(20) 158.95(13) . . .
Mn(1) O(2) C(19) O(1) -56.2(2) 55502 . .
Mn(1) O(2) C(19) C(20) 125.30(19) 55502 . .
C(1) N(1) C(7) C(8) -84.67(19) . . .
C(7) N(1) C(1) C(2) 84.14(17) . . .
C(1) N(1) C(13) C(14) 157.38(14) . . .
C(13) N(1) C(1) C(2) -151.39(14) . . .
C(7) N(1) C(13) C(14) -77.16(17) . . .
C(13) N(1) C(7) C(8) 148.83(15) . . .
Mn(1) N(2) C(2) C(1) -21.94(19) . . .
Mn(1) N(2) C(2) C(3) 161.02(14) . . .
Mn(1) N(2) C(6) C(5) -161.36(14) . . .
C(2) N(2) C(6) C(5) 0.4(2) . . .
C(6) N(2) C(2) C(1) 174.96(15) . . .
C(6) N(2) C(2) C(3) -2.1(2) . . .
C(8) N(3) C(12) C(11) -0.3(3) . . .
C(12) N(3) C(8) C(7) -174.83(18) . . .
C(12) N(3) C(8) C(9) 2.0(3) . . .
Mn(1) N(4) C(14) C(13) 2.20(18) . . .
Mn(1) N(4) C(14) C(15) 178.45(13) . . .
Mn(1) N(4) C(18) C(17) -174.37(14) . . .
C(14) N(4) C(18) C(17) 1.4(2) . . .
C(18) N(4) C(14) C(13) -173.89(15) . . .
C(18) N(4) C(14) C(15) 2.4(2) . . .
N(1) C(1) C(2) N(2) 41.3(2) . . .
N(1) C(1) C(2) C(3) -141.69(16) . . .
N(2) C(2) C(3) C(4) 1.7(2) . . .
C(1) C(2) C(3) C(4) -175.19(17) . . .
C(2) C(3) C(4) C(5) 0.4(2) . . .
C(3) C(4) C(5) C(6) -2.0(2) . . .
C(4) C(5) C(6) N(2) 1.7(2) . . .
N(1) C(7) C(8) N(3) -38.1(2) . . .
N(1) C(7) C(8) C(9) 145.00(19) . . .
N(3) C(8) C(9) C(10) -1.7(3) . . .
C(7) C(8) C(9) C(10) 174.9(2) . . .
C(8) C(9) C(10) C(11) -0.2(3) . . .
C(9) C(10) C(11) C(12) 1.7(3) . . .
C(10) C(11) C(12) N(3) -1.5(3) . . .
N(1) C(13) C(14) N(4) -32.0(2) . . .
N(1) C(13) C(14) C(15) 151.77(16) . . .
N(4) C(14) C(15) C(16) -4.1(2) . . .
C(13) C(14) C(15) C(16) 171.95(16) . . .
C(14) C(15) C(16) C(17) 2.1(2) . . .
C(15) C(16) C(17) C(18) 1.5(2) . . .
C(16) C(17) C(18) N(4) -3.3(2) . . .
C(22) C(21) C(26) C(25) -0.4(2) . . .
C(26) C(21) C(22) C(23) 1.2(2) . . .
C(22) C(21) B(1) C(27) 65.6(2) . . .
C(22) C(21) B(1) C(33) -177.53(15) . . .
C(22) C(21) B(1) C(39) -53.66(19) . . .
B(1) C(21) C(22) C(23) 178.64(17) . . .
C(26) C(21) B(1) C(27) -117.30(18) . . .
C(26) C(21) B(1) C(33) -0.4(2) . . .
C(26) C(21) B(1) C(39) 123.46(17) . . .
B(1) C(21) C(26) C(25) -177.70(16) . . .
C(21) C(22) C(23) C(24) -1.4(3) . . .
C(22) C(23) C(24) C(25) 0.8(3) . . .
C(23) C(24) C(25) C(26) -0.2(2) . . .
C(24) C(25) C(26) C(21) -0.0(2) . . .
C(28) C(27) C(32) C(31) -0.7(2) . . .
C(32) C(27) C(28) C(29) 1.2(2) . . .
C(28) C(27) B(1) C(21) 8.9(2) . . .
C(28) C(27) B(1) C(33) -112.39(19) . . .
C(28) C(27) B(1) C(39) 125.60(19) . . .
B(1) C(27) C(28) C(29) 179.52(17) . . .
C(32) C(27) B(1) C(21) -172.84(16) . . .
C(32) C(27) B(1) C(33) 65.9(2) . . .
C(32) C(27) B(1) C(39) -56.1(2) . . .
B(1) C(27) C(32) C(31) -179.17(18) . . .
C(27) C(28) C(29) C(30) -0.9(2) . . .
C(28) C(29) C(30) C(31) 0.1(2) . . .
C(29) C(30) C(31) C(32) 0.3(2) . . .
C(34) C(33) C(38) C(37) 0.8(3) . . .
C(38) C(33) C(34) C(35) -0.9(3) . . .
C(34) C(33) B(1) C(21) -63.6(2) . . .
C(34) C(33) B(1) C(27) 57.7(2) . . .
C(34) C(33) B(1) C(39) 177.21(18) . . .
B(1) C(33) C(34) C(35) -176.8(2) . . .
C(38) C(33) B(1) C(21) 121.0(2) . . .
C(38) C(33) B(1) C(27) -117.71(19) . . .
C(38) C(33) B(1) C(39) 1.8(2) . . .
B(1) C(33) C(38) C(37) 176.39(19) . . .
C(33) C(34) C(35) C(36) 0.6(3) . . .
C(34) C(35) C(36) C(37) 0.0(3) . . .
C(35) C(36) C(37) C(38) -0.2(3) . . .
C(36) C(37) C(38) C(33) -0.3(3) . . .
C(40) C(39) C(44) C(43) -0.2(3) . . .
C(44) C(39) C(40) C(41) 1.1(2) . . .
C(40) C(39) B(1) C(21) -66.0(2) . . .
C(40) C(39) B(1) C(27) 173.31(17) . . .
C(40) C(39) B(1) C(33) 56.9(2) . . .
B(1) C(39) C(40) C(41) 175.49(19) . . .
C(44) C(39) B(1) C(21) 107.9(2) . . .
C(44) C(39) B(1) C(27) -12.8(2) . . .
C(44) C(39) B(1) C(33) -129.28(19) . . .
B(1) C(39) C(44) C(43) -174.5(2) . . .
C(39) C(40) C(41) C(42) -0.9(3) . . .
C(40) C(41) C(42) C(43) -0.2(3) . . .
C(41) C(42) C(43) C(44) 1.0(3) . . .
C(42) C(43) C(44) C(39) -0.8(3) . . .
